data_7019034
loop_
_publ_author_name
'Nakabayashi, Keita'
'Nishio, Masaki'
'Kubo, Keiko'
'Kosaka, Wataru'
'Miyasaka, Hitoshi'

_publ_section_title
;
 An ionicity diagram for the family of [{Ru2(CF3CO2)4}2(TCNQRx)] (TCNQRx =
 R-substituted 7,7,8,8-tetracyano-p-quinodimethane)
;
_journal_issue 20
_journal_name_full 'Dalton Transactions'
_journal_page_first 6072
_journal_paper_doi 10.1039/c2dt30365e
_journal_volume 41
_journal_year 2012
_chemical_formula_moiety 'C51 H29 Cl3 F24 N4 O16 Ru4'
_chemical_formula_sum 'C51 H29 Cl3 F24 N4 O16 Ru4'
_chemical_formula_weight 1920.41
_space_group_IT_number 12
_symmetry_cell_setting monoclinic
_symmetry_Int_Tables_number 12
_symmetry_space_group_name_Hall '-C 2y'
_symmetry_space_group_name_H-M 'C 1 2/m 1'
_atom_sites_solution_hydrogens geom
_atom_sites_solution_primary direct
_atom_sites_solution_secondary difmap
_cell_angle_alpha 90.0000
_cell_angle_beta 117.872(2)
_cell_angle_gamma 90.0000
_cell_formula_units_Z 2
_cell_length_a 16.890(4)
_cell_length_b 20.759(4)
_cell_length_c 12.145(3)
_cell_measurement_reflns_used 5891
_cell_measurement_temperature 103
_cell_measurement_theta_max 27.49
_cell_measurement_theta_min 3.42
_cell_volume 3764.3(15)
_computing_cell_refinement CrystalClear
_computing_data_collection 'CrystalClear (Rigaku Inc., 2008)'
_computing_data_reduction CrystalClear
_computing_molecular_graphics 'CrystalStructure 4.0'
_computing_publication_material 'CrystalStructure 4.0 (Rigaku, 2010)'
_computing_structure_refinement 'SHELXL97 (Sheldrick, 2008)'
_computing_structure_solution 'SHELXS97 (Sheldrick, 2008)'
_diffrn_ambient_temperature 103
_diffrn_detector_area_resol_mean 7.314
_diffrn_measured_fraction_theta_full 0.976
_diffrn_measured_fraction_theta_max 0.976
_diffrn_measurement_device_type 'Rigaku Saturn70'
_diffrn_measurement_method \w
_diffrn_radiation_type 'Mo K\a'
_diffrn_radiation_wavelength 0.71075
_diffrn_reflns_av_R_equivalents 0.0177
_diffrn_reflns_limit_h_max 19
_diffrn_reflns_limit_h_min -20
_diffrn_reflns_limit_k_max 24
_diffrn_reflns_limit_k_min -24
_diffrn_reflns_limit_l_max 14
_diffrn_reflns_limit_l_min -12
_diffrn_reflns_number 12101
_diffrn_reflns_theta_full 25.00
_diffrn_reflns_theta_max 25.00
_diffrn_standards_number 0
_exptl_absorpt_coefficient_mu 1.011
_exptl_absorpt_correction_T_max 0.957
_exptl_absorpt_correction_T_min 0.826
_exptl_absorpt_correction_type multi-scan
_exptl_absorpt_process_details 'REQAB (Rigaku, 1998)'
_exptl_crystal_colour darkgreen
_exptl_crystal_density_diffrn 1.694
_exptl_crystal_density_method 'not measured'
_exptl_crystal_description platelet
_exptl_crystal_F_000 1868.00
_exptl_crystal_size_max 0.355
_exptl_crystal_size_mid 0.267
_exptl_crystal_size_min 0.043
_platon_squeeze_details
;
;
_refine_diff_density_max 2.750
_refine_diff_density_min -1.140
_refine_ls_extinction_method none
_refine_ls_goodness_of_fit_ref 1.092
_refine_ls_hydrogen_treatment constr
_refine_ls_number_parameters 247
_refine_ls_number_reflns 3339
_refine_ls_number_restraints 191
_refine_ls_R_factor_gt 0.0458
_refine_ls_shift/su_max 0.001
_refine_ls_structure_factor_coef Fsqd
_refine_ls_weighting_details 'w = 1/[\s^2^(Fo^2^)+(0.0682P)^2^+27.0100P] where P=(Fo^2^+2Fc^2^)/3'
_refine_ls_weighting_scheme calc
_refine_ls_wR_factor_ref 0.1279
_reflns_number_gt 3035
_reflns_number_total 3340
_reflns_threshold_expression F^2^>2.0\s(F^2^)
_cod_data_source_file c2dt30365e.txt
_cod_data_source_block '_Ru2-CF3CO2-TCNQMe2'
_cod_original_cell_volume 3764.4(13)
_cod_database_code 7019034

loop_
_symmetry_equiv_pos_site_id
_symmetry_equiv_pos_as_xyz
1 +X,+Y,+Z
2 -X,+Y,-Z
3 -X,-Y,-Z
4 +X,-Y,+Z
5 1/2+X,1/2+Y,+Z
6 1/2-X,1/2+Y,-Z
7 1/2-X,1/2-Y,-Z
8 1/2+X,1/2-Y,+Z

loop_
_atom_site_label
_atom_site_type_symbol
_atom_site_fract_x
_atom_site_fract_y
_atom_site_fract_z
_atom_site_U_iso_or_equiv
_atom_site_adp_type
_atom_site_occupancy
_atom_site_symmetry_multiplicity
_atom_site_calc_flag
_atom_site_refinement_flags
Ru(1) Ru 0.71977(2) 0.699818(15) 0.46811(3) 0.02272(16) Uani 1.0 8 d .
Cl(1) Cl 0.65577(13) 0.5000 -0.11587(17) 0.0535(5) Uani 1.0 4 d .
Cl(2) Cl 0.5000 0.64910(19) 0.5000 0.095(4) Uiso 0.5000 4 d .
F(1) F 0.43949(19) 0.79832(15) 0.3625(4) 0.0491(8) Uani 1.0 8 d .
F(2) F 0.4931(2) 0.89051(16) 0.3580(4) 0.0701(11) Uani 1.0 8 d .
F(3) F 0.4614(2) 0.8241(2) 0.2081(3) 0.0622(10) Uani 1.0 8 d .
F(4) F 0.6906(4) 0.6830(3) 0.8347(4) 0.0901(15) Uani 1.0 8 d .
F(5) F 0.7416(3) 0.77620(18) 0.8872(4) 0.0700(11) Uani 1.0 8 d .
F(6) F 0.8298(4) 0.6977(3) 0.9168(4) 0.109(2) Uani 1.0 8 d .
O(1) O 0.59358(19) 0.74082(15) 0.3861(3) 0.0303(7) Uani 1.0 8 d .
O(2) O 0.65284(19) 0.83946(14) 0.4521(3) 0.0298(7) Uani 1.0 8 d .
O(3) O 0.7189(2) 0.68714(15) 0.6362(3) 0.0287(7) Uani 1.0 8 d .
O(4) O 0.7769(2) 0.78609(15) 0.6984(3) 0.0309(7) Uani 1.0 8 d .
N(1) N 0.6584(3) 0.60179(18) 0.3940(4) 0.0299(8) Uani 1.0 8 d .
C(1) C 0.5894(3) 0.8009(2) 0.3961(4) 0.0278(9) Uani 1.0 8 d .
C(2) C 0.4944(3) 0.8294(3) 0.3297(5) 0.0399(11) Uani 1.0 8 d .
C(3) C 0.7484(3) 0.7325(2) 0.7129(4) 0.0298(9) Uani 1.0 8 d .
C(4) C 0.7530(4) 0.7212(3) 0.8400(5) 0.0423(12) Uani 1.0 8 d .
C(5) C 0.6307(3) 0.5573(2) 0.3325(4) 0.0245(9) Uani 1.0 8 d .
C(6) C 0.6000(4) 0.5000 0.2604(5) 0.0268(12) Uani 1.0 4 d .
C(7) C 0.5489(4) 0.5000 0.1312(6) 0.0281(13) Uani 1.0 4 d .
C(8) C 0.5230(3) 0.4401(2) 0.0625(4) 0.0319(10) Uani 1.0 8 d .
C(9) C 0.5263(7) 0.3705(5) 0.1122(8) 0.036(3) Uani 0.5000 8 d .
C(10) C 0.8604(4) 0.5000 0.4448(7) 0.0413(16) Uani 1.0 4 d .
C(11) C 0.8093(4) 0.5000 0.3037(6) 0.0308(13) Uani 1.0 4 d .
C(12) C 0.7856(3) 0.5576(3) 0.2377(5) 0.0328(10) Uani 1.0 8 d .
C(13) C 0.7387(3) 0.5581(3) 0.1089(5) 0.0358(10) Uani 1.0 8 d .
C(14) C 0.7154(4) 0.5000 0.0460(6) 0.0352(14) Uani 1.0 4 d .
C(15) C 0.5778(3) 0.5333(3) 0.5764(5) 0.0334(10) Uani 1.0 8 d .
C(16) C 0.5000 0.5666(3) 0.5000 0.0354(15) Uani 1.0 4 d .
C(17) C 0.5000 0.64910(19) 0.5000 0.005(4) Uiso 0.5000 4 d .
H(9A) H 0.5053 0.3709 0.1750 0.0435 Uiso 0.5000 8 calc R
H(9B) H 0.5880 0.3545 0.1499 0.0435 Uiso 0.5000 8 calc R
H(9C) H 0.4877 0.3423 0.0431 0.0435 Uiso 0.5000 8 calc R
H(10A) H 0.8374 0.5343 0.4775 0.0496 Uiso 0.5000 8 calc R
H(10B) H 0.9242 0.5075 0.4716 0.0496 Uiso 0.5000 8 calc R
H(10C) H 0.8529 0.4583 0.4764 0.0496 Uiso 0.5000 8 calc R
H(12) H 0.8019 0.5973 0.2816 0.0394 Uiso 1.0 8 calc R
H(13) H 0.7227 0.5977 0.0645 0.0429 Uiso 1.0 8 calc R
H(15) H 0.6324 0.5588 0.6334 0.0587 Uiso 1.0 8 calc R

loop_
_atom_site_aniso_label
_atom_site_aniso_U_11
_atom_site_aniso_U_22
_atom_site_aniso_U_33
_atom_site_aniso_U_12
_atom_site_aniso_U_13
_atom_site_aniso_U_23
Ru(1) 0.0240(3) 0.0231(3) 0.0254(3) 0.00162(12) 0.01512(17) 0.00148(12)
Cl(1) 0.0449(11) 0.0856(15) 0.0352(9) 0.0000 0.0230(9) 0.0000
F(1) 0.0279(15) 0.061(2) 0.062(2) 0.0077(13) 0.0237(15) 0.0093(15)
F(2) 0.0350(17) 0.0413(18) 0.112(3) 0.0138(14) 0.0161(18) -0.0067(19)
F(3) 0.0421(18) 0.094(3) 0.0421(17) 0.0217(18) 0.0125(15) 0.0190(18)
F(4) 0.150(4) 0.093(3) 0.063(3) -0.057(3) 0.079(3) -0.014(3)
F(5) 0.131(4) 0.054(2) 0.0490(19) 0.001(3) 0.062(3) -0.0004(16)
F(6) 0.106(4) 0.184(6) 0.044(3) 0.076(4) 0.040(3) 0.054(3)
O(1) 0.0252(15) 0.0328(16) 0.0327(16) 0.0031(13) 0.0133(13) 0.0009(13)
O(2) 0.0276(15) 0.0286(16) 0.0378(17) 0.0054(13) 0.0191(14) 0.0021(13)
O(3) 0.0317(16) 0.0326(16) 0.0271(15) 0.0009(13) 0.0181(13) 0.0041(13)
O(4) 0.0371(18) 0.0335(16) 0.0287(16) 0.0002(14) 0.0209(14) 0.0006(13)
N(1) 0.0300(19) 0.0293(19) 0.035(2) 0.0020(16) 0.0195(17) 0.0032(16)
C(1) 0.025(3) 0.032(3) 0.030(3) 0.0053(17) 0.0166(19) 0.0039(17)
C(2) 0.028(3) 0.040(3) 0.049(3) 0.006(2) 0.016(3) 0.002(3)
C(3) 0.031(3) 0.032(3) 0.031(3) 0.0037(18) 0.0183(19) 0.0031(18)
C(4) 0.061(4) 0.040(3) 0.034(3) 0.004(3) 0.029(3) 0.004(2)
C(5) 0.0186(19) 0.032(3) 0.025(2) 0.0031(17) 0.0116(17) 0.0065(17)
C(6) 0.021(3) 0.035(4) 0.023(3) 0.0000 0.009(3) 0.0000
C(7) 0.020(3) 0.034(3) 0.027(3) 0.0000 0.009(3) 0.0000
C(8) 0.040(3) 0.025(3) 0.031(2) 0.0103(18) 0.016(2) 0.0063(17)
C(9) 0.046(6) 0.027(4) 0.018(5) -0.001(4) 0.000(4) 0.001(4)
C(10) 0.026(4) 0.053(5) 0.042(4) 0.0000 0.014(3) 0.0000
C(11) 0.018(3) 0.039(4) 0.038(4) 0.0000 0.015(3) 0.0000
C(12) 0.026(3) 0.031(3) 0.047(3) -0.0040(18) 0.022(2) -0.0036(19)
C(13) 0.032(3) 0.036(3) 0.045(3) -0.000(2) 0.023(2) 0.007(2)
C(14) 0.026(4) 0.051(4) 0.033(4) 0.0000 0.018(3) 0.0000
C(15) 0.028(3) 0.043(3) 0.034(3) -0.003(2) 0.019(2) -0.005(2)
C(16) 0.033(4) 0.032(4) 0.056(4) 0.0000 0.033(3) 0.0000

loop_
_atom_type_symbol
_atom_type_description
_atom_type_scat_dispersion_real
_atom_type_scat_dispersion_imag
_atom_type_scat_source
C C 0.0033 0.0016
;
International Tables for Crystallography
(1992, Vol. C, Tables 4.2.6.8 and 6.1.1.4)
;
H H 0.0000 0.0000
;
International Tables for Crystallography
(1992, Vol. C, Table 6.1.1.4)
;
N N 0.0061 0.0033
;
International Tables for Crystallography
(1992, Vol. C, Tables 4.2.6.8 and 6.1.1.4)
;
O O 0.0106 0.0060
;
International Tables for Crystallography
(1992, Vol. C, Tables 4.2.6.8 and 6.1.1.4)
;
Ru Ru -1.2594 0.8363
;
International Tables for Crystallography
(1992, Vol. C, Tables 4.2.6.8 and 6.1.1.4)
;
F F 0.0171 0.0103
;
International Tables for Crystallography
(1992, Vol. C, Tables 4.2.6.8 and 6.1.1.4)
;
Cl Cl 0.1484 0.1585
;
International Tables for Crystallography
(1992, Vol. C, Tables 4.2.6.8 and 6.1.1.4)
;

loop_
_geom_angle_atom_site_label_1
_geom_angle_atom_site_label_2
_geom_angle_atom_site_label_3
_geom_angle
_geom_angle_publ_flag
_geom_angle_site_symmetry_1
_geom_angle_site_symmetry_3
Ru(1) Ru(1) O(1) 89.12(9) yes 7_666 .
Ru(1) Ru(1) O(2) 89.91(8) yes 7_666 7_666
Ru(1) Ru(1) O(3) 89.40(9) yes 7_666 .
Ru(1) Ru(1) O(4) 89.46(9) yes 7_666 7_666
Ru(1) Ru(1) N(1) 176.79(11) yes 7_666 .
O(1) Ru(1) O(2) 178.49(14) yes . 7_666
O(1) Ru(1) O(3) 92.70(14) yes . .
O(1) Ru(1) O(4) 87.90(14) yes . 7_666
O(1) Ru(1) N(1) 90.07(13) yes . .
O(2) Ru(1) O(3) 88.45(14) yes 7_666 .
O(2) Ru(1) O(4) 90.93(14) yes 7_666 7_666
O(2) Ru(1) N(1) 90.83(13) yes 7_666 .
O(3) Ru(1) O(4) 178.70(12) yes . 7_666
O(3) Ru(1) N(1) 93.73(15) yes . .
O(4) Ru(1) N(1) 87.42(15) yes 7_666 .
Ru(1) O(1) C(1) 116.9(3) yes . .
Ru(1) O(2) C(1) 116.1(3) yes 7_666 .
Ru(1) O(3) C(3) 117.1(4) yes . .
Ru(1) O(4) C(3) 116.7(3) yes 7_666 .
Ru(1) N(1) C(5) 163.1(5) yes . .
O(1) C(1) O(2) 127.9(4) yes . .
O(1) C(1) C(2) 115.0(4) yes . .
O(2) C(1) C(2) 117.1(4) yes . .
F(1) C(2) F(2) 106.8(6) yes . .
F(1) C(2) F(3) 107.8(4) yes . .
F(1) C(2) C(1) 111.0(4) yes . .
F(2) C(2) F(3) 108.9(5) yes . .
F(2) C(2) C(1) 112.0(4) yes . .
F(3) C(2) C(1) 110.2(5) yes . .
O(3) C(3) O(4) 127.3(5) yes . .
O(3) C(3) C(4) 116.9(5) yes . .
O(4) C(3) C(4) 115.8(4) yes . .
F(4) C(4) F(5) 105.5(6) yes . .
F(4) C(4) F(6) 108.9(6) yes . .
F(4) C(4) C(3) 112.8(4) yes . .
F(5) C(4) F(6) 108.2(5) yes . .
F(5) C(4) C(3) 110.8(5) yes . .
F(6) C(4) C(3) 110.4(6) yes . .
N(1) C(5) C(6) 177.1(4) yes . .
C(5) C(6) C(5) 113.3(4) yes . 4_565
C(5) C(6) C(7) 123.3(3) yes . .
C(5) C(6) C(7) 123.3(3) yes 4_565 .
C(6) C(7) C(8) 120.7(3) yes . .
C(6) C(7) C(8) 120.7(3) yes . 4_565
C(8) C(7) C(8) 118.6(5) yes . 4_565
C(7) C(8) C(8) 120.7(5) yes . 2_655
C(7) C(8) C(9) 128.9(6) yes . .
C(8) C(8) C(9) 109.6(5) yes 2_655 .
C(10) C(11) C(12) 120.7(3) yes . .
C(10) C(11) C(12) 120.7(3) yes . 4_565
C(12) C(11) C(12) 118.6(6) yes . 4_565
C(11) C(12) C(13) 121.1(5) yes . .
C(12) C(13) C(14) 118.9(5) yes . .
Cl(1) C(14) C(13) 119.3(3) yes . .
Cl(1) C(14) C(13) 119.3(3) yes . 4_565
C(13) C(14) C(13) 121.4(6) yes . 4_565
C(15) C(15) C(16) 119.9(5) yes 4_565 .
Cl(2) C(16) C(15) 119.9(3) yes . .
Cl(2) C(16) C(15) 119.9(3) yes . 2_656
Cl(2) C(16) C(17) 0.000 yes . .
C(15) C(16) C(15) 120.3(6) yes . 2_656
C(15) C(16) C(17) 119.9(3) yes . .
C(15) C(16) C(17) 119.9(3) yes 2_656 .
C(8) C(9) H(9A) 109.476 no . .
C(8) C(9) H(9B) 109.484 no . .
C(8) C(9) H(9C) 109.472 no . .
H(9A) C(9) H(9B) 109.465 no . .
H(9A) C(9) H(9C) 109.464 no . .
H(9B) C(9) H(9C) 109.467 no . .
C(11) C(10) H(10A) 109.502 no . .
C(11) C(10) H(10A) 109.502 no . 4_565
C(11) C(10) H(10B) 109.392 no . .
C(11) C(10) H(10B) 109.392 no . 4_565
C(11) C(10) H(10C) 109.478 no . .
C(11) C(10) H(10C) 109.478 no . 4_565
H(10A) C(10) H(10A) 93.160 no . 4_565
H(10A) C(10) H(10B) 109.461 no . .
H(10A) C(10) H(10B) 124.236 no . 4_565
H(10A) C(10) H(10C) 109.542 no . .
H(10A) C(10) H(10C) 18.189 no . 4_565
H(10A) C(10) H(10B) 124.236 no 4_565 .
H(10A) C(10) H(10B) 109.461 no 4_565 4_565
H(10A) C(10) H(10C) 18.189 no 4_565 .
H(10A) C(10) H(10C) 109.542 no 4_565 4_565
H(10B) C(10) H(10B) 18.175 no . 4_565
H(10B) C(10) H(10C) 109.451 no . .
H(10B) C(10) H(10C) 93.078 no . 4_565
H(10B) C(10) H(10C) 93.078 no 4_565 .
H(10B) C(10) H(10C) 109.451 no 4_565 4_565
H(10C) C(10) H(10C) 124.320 no . 4_565
C(11) C(12) H(12) 119.457 no . .
C(13) C(12) H(12) 119.442 no . .
C(12) C(13) H(13) 120.569 no . .
C(14) C(13) H(13) 120.574 no . .
C(15) C(15) H(15) 121.686 no 4_565 .
C(16) C(15) H(15) 118.402 no . .

loop_
_geom_bond_atom_site_label_1
_geom_bond_atom_site_label_2
_geom_bond_distance
_geom_bond_publ_flag
_geom_bond_site_symmetry_2
Ru(1) Ru(1) 2.2900(6) yes 7_666
Ru(1) O(1) 2.067(3) yes .
Ru(1) O(2) 2.070(3) yes 7_666
Ru(1) O(3) 2.065(4) yes .
Ru(1) O(4) 2.070(4) yes 7_666
Ru(1) N(1) 2.270(4) yes .
Cl(1) C(14) 1.740(7) yes .
Cl(2) C(16) 1.713(8) yes .
F(1) C(2) 1.334(8) yes .
F(2) C(2) 1.317(7) yes .
F(3) C(2) 1.317(7) yes .
F(4) C(4) 1.298(9) yes .
F(5) C(4) 1.331(8) yes .
F(6) C(4) 1.288(7) yes .
O(1) C(1) 1.258(6) yes .
O(2) C(1) 1.253(5) yes .
O(3) C(3) 1.252(6) yes .
O(4) C(3) 1.257(6) yes .
N(1) C(5) 1.142(6) yes .
C(1) C(2) 1.539(7) yes .
C(3) C(4) 1.526(9) yes .
C(5) C(6) 1.423(5) yes .
C(6) C(7) 1.393(8) yes .
C(7) C(8) 1.446(6) yes .
C(7) C(8) 1.446(6) yes 4_565
C(8) C(8) 1.345(6) yes 2_655
C(8) C(9) 1.556(10) yes .
C(10) C(11) 1.516(10) yes .
C(11) C(12) 1.391(6) yes .
C(11) C(12) 1.391(6) yes 4_565
C(12) C(13) 1.384(7) yes .
C(13) C(14) 1.383(6) yes .
C(15) C(15) 1.383(7) yes 4_565
C(15) C(16) 1.388(6) yes .
C(16) C(17) 1.713(8) yes .
C(9) H(9A) 0.980 no .
C(9) H(9B) 0.980 no .
C(9) H(9C) 0.980 no .
C(10) H(10A) 0.979 no .
C(10) H(10A) 0.979 no 4_565
C(10) H(10B) 0.981 no .
C(10) H(10B) 0.981 no 4_565
C(10) H(10C) 0.980 no .
C(10) H(10C) 0.980 no 4_565
C(12) H(12) 0.950 no .
C(13) H(13) 0.950 no .
C(15) H(15) 1.006 no .

loop_
_geom_contact_atom_site_label_1
_geom_contact_atom_site_label_2
_geom_contact_distance
_geom_contact_publ_flag
_geom_contact_site_symmetry_2
F(1) O(1) 2.754(5) no .
F(1) O(2) 3.351(5) no .
F(2) O(1) 3.480(5) no .
F(2) O(2) 2.612(5) no .
F(3) O(1) 2.852(5) no .
F(3) O(2) 3.221(4) no .
F(4) O(3) 2.670(7) no .
F(4) O(4) 3.421(7) no .
F(5) O(3) 3.430(6) no .
F(5) O(4) 2.633(7) no .
F(6) O(3) 3.034(5) no .
F(6) O(4) 2.997(6) no .
O(1) C(3) 3.595(5) no .
O(1) C(3) 3.446(7) no 7_666
O(2) C(3) 3.576(6) no .
O(2) C(3) 3.487(7) no 7_666
O(3) C(1) 3.592(5) no .
O(3) C(1) 3.446(7) no 7_666
O(4) C(1) 3.568(5) no .
O(4) C(1) 3.478(7) no 7_666
N(1) C(5) 3.369(6) no 4_565
N(1) C(7) 3.543(6) no .
N(1) C(9) 3.143(9) no 4_565
C(5) C(8) 2.913(6) no 4_565
C(5) C(9) 2.847(9) no 4_565
C(6) C(9) 3.149(9) no .
C(6) C(9) 3.149(9) no 4_565
C(7) C(7) 2.822(9) no 2_655
C(7) C(9) 2.709(9) no 4_565
C(9) C(9) 2.440(13) no 2_655
C(11) C(13) 2.416(8) no 4_565
C(11) C(14) 2.769(9) no .
C(12) C(13) 2.772(7) no 4_565
Cl(1) C(7) 3.374(8) no 2_655
Cl(1) C(8) 3.593(7) no 2_655
Cl(1) C(8) 3.593(7) no 3_665
Cl(1) C(15) 3.403(6) no 1_554
Cl(1) C(15) 3.403(6) no 4_564
Cl(2) F(1) 3.440(5) no .
Cl(2) F(1) 3.440(5) no 2_656
Cl(2) O(1) 3.175(5) no .
Cl(2) O(1) 3.175(5) no 2_656
Cl(2) O(3) 3.364(4) no .
Cl(2) O(3) 3.364(4) no 2_656
F(1) Cl(2) 3.440(5) no .
F(1) F(1) 2.991(5) no 2_656
F(1) F(2) 3.587(6) no 2_656
F(1) F(4) 3.373(6) no 2_656
F(1) F(5) 3.177(5) no 2_656
F(1) O(1) 3.557(6) no 2_656
F(1) O(2) 3.393(6) no 2_656
F(1) O(3) 3.539(5) no 2_656
F(1) O(4) 3.383(5) no 2_656
F(1) C(1) 3.189(8) no 2_656
F(1) C(2) 3.425(7) no 2_656
F(1) C(3) 3.171(6) no 2_656
F(1) C(4) 3.422(6) no 2_656
F(1) C(17) 3.440(5) no .
F(2) F(1) 3.587(6) no 2_656
F(2) F(2) 3.346(8) no 2_656
F(2) C(10) 3.388(6) no 6_656
F(2) C(12) 3.285(6) no 8_465
F(3) F(5) 3.222(6) no 2_656
F(3) F(6) 3.211(5) no 8_464
F(4) F(1) 3.373(6) no 2_656
F(4) F(5) 3.134(6) no 7_667
F(5) F(1) 3.177(5) no 2_656
F(5) F(3) 3.222(6) no 2_656
F(5) F(4) 3.134(6) no 7_667
F(5) F(5) 2.836(6) no 7_667
F(5) F(6) 3.178(8) no 7_667
F(5) C(4) 3.272(8) no 7_667
F(5) C(13) 3.454(6) no 7_666
F(6) F(3) 3.211(5) no 8_566
F(6) F(5) 3.178(8) no 7_667
O(1) Cl(2) 3.175(5) no .
O(1) F(1) 3.557(6) no 2_656
O(1) C(17) 3.175(5) no .
O(2) F(1) 3.393(6) no 2_656
O(3) Cl(2) 3.364(4) no .
O(3) F(1) 3.539(5) no 2_656
O(3) C(17) 3.364(4) no .
O(4) F(1) 3.383(5) no 2_656
O(4) C(9) 3.501(10) no 6_656
N(1) C(12) 3.588(8) no .
N(1) C(15) 3.406(8) no .
N(1) C(16) 3.546(5) no .
C(1) F(1) 3.189(8) no 2_656
C(2) F(1) 3.425(7) no 2_656
C(3) F(1) 3.171(6) no 2_656
C(4) F(1) 3.422(6) no 2_656
C(4) F(5) 3.272(8) no 7_667
C(5) C(11) 3.409(9) no .
C(5) C(12) 3.316(8) no .
C(5) C(15) 3.506(8) no .
C(6) C(11) 3.322(10) no .
C(6) C(12) 3.485(9) no .
C(6) C(12) 3.485(9) no 4_565
C(7) Cl(1) 3.374(8) no 2_655
C(7) C(8) 2.426(7) no 3_665
C(7) C(13) 3.552(10) no .
C(7) C(13) 3.552(10) no 4_565
C(7) C(14) 3.420(12) no .
C(8) Cl(1) 3.593(7) no 2_655
C(8) C(8) 2.827(7) no 3_665
C(8) C(13) 3.417(8) no 4_565
C(8) C(14) 3.572(10) no .
C(9) O(4) 3.501(10) no 6_646
C(10) F(2) 3.388(6) no 6_646
C(10) F(2) 3.388(6) no 7_666
C(11) C(5) 3.409(9) no .
C(11) C(5) 3.409(9) no 4_565
C(11) C(6) 3.322(10) no .
C(12) F(2) 3.285(6) no 8_565
C(12) N(1) 3.588(8) no .
C(12) C(5) 3.316(8) no .
C(12) C(6) 3.485(9) no .
C(13) F(5) 3.454(6) no 7_666
C(13) C(7) 3.552(10) no .
C(13) C(8) 3.417(8) no 4_565
C(14) C(7) 3.420(12) no .
C(14) C(8) 3.572(10) no .
C(14) C(8) 3.572(10) no 4_565
C(15) Cl(1) 3.403(6) no 1_556
C(15) N(1) 3.406(8) no .
C(15) C(5) 3.506(8) no .
C(15) C(15) 2.777(6) no 3_666
C(15) C(16) 2.398(8) no 3_666
C(16) N(1) 3.546(5) no .
C(16) N(1) 3.546(5) no 2_656
C(16) C(15) 2.398(8) no 3_666
C(16) C(16) 2.765(9) no 3_666
C(17) F(1) 3.440(5) no .
C(17) F(1) 3.440(5) no 2_656
C(17) O(1) 3.175(5) no .
C(17) O(1) 3.175(5) no 2_656
C(17) O(3) 3.364(4) no .
C(17) O(3) 3.364(4) no 2_656
Cl(1) H(13) 2.8057 no .
Cl(1) H(13) 2.8057 no 4_565
Cl(2) H(15) 2.7852 no .
Cl(2) H(15) 2.7852 no 2_656
O(1) H(9A) 3.2560 no 4_565
O(1) H(9B) 3.4502 no 4_565
N(1) H(9A) 2.7660 no 4_565
N(1) H(9B) 2.7800 no 4_565
C(5) H(9A) 2.5654 no 4_565
C(5) H(9B) 2.7019 no 4_565
C(6) H(9A) 3.0439 no .
C(6) H(9A) 3.0439 no 4_565
C(6) H(9B) 3.2726 no .
C(6) H(9B) 3.2726 no 4_565
C(7) H(9A) 2.8937 no .
C(7) H(9A) 2.8937 no 4_565
C(7) H(9B) 3.0772 no .
C(7) H(9B) 3.0772 no 4_565
C(7) H(9C) 3.4484 no .
C(7) H(9C) 3.4484 no 4_565
C(8) H(9A) 3.0540 no 2_655
C(8) H(9B) 2.9675 no 2_655
C(8) H(9C) 2.3630 no 2_655
C(9) H(9A) 3.2729 no 2_655
C(9) H(9B) 2.8680 no 2_655
C(9) H(9C) 1.8815 no 2_655
C(10) H(12) 2.6742 no .
C(10) H(12) 2.6742 no 4_565
C(11) H(12) 2.0335 no 4_565
C(11) H(13) 3.2738 no .
C(11) H(13) 3.2738 no 4_565
C(12) H(10A) 2.6649 no .
C(12) H(10A) 3.2412 no 4_565
C(12) H(10B) 2.9013 no .
C(12) H(10B) 3.0263 no 4_565
C(12) H(10C) 3.2974 no .
C(12) H(10C) 2.5939 no 4_565
C(12) H(12) 3.2502 no 4_565
C(13) H(13) 3.2687 no 4_565
C(14) H(12) 3.2395 no .
C(14) H(12) 3.2395 no 4_565
C(14) H(13) 2.0374 no 4_565
C(15) H(15) 3.3054 no 2_656
C(16) H(15) 2.0656 no 2_656
C(16) H(15) 3.3185 no 4_565
C(17) H(15) 2.7852 no .
C(17) H(15) 2.7852 no 2_656
H(9A) H(9B) 3.5145 no 2_655
H(9A) H(9C) 2.7703 no 2_655
H(9B) H(9B) 3.4603 no 2_655
H(9B) H(9C) 2.0955 no 2_655
H(9C) H(9C) 1.2939 no 2_655
H(10A) H(12) 2.5289 no .
H(10A) H(12) 3.4846 no 4_565
H(10B) H(12) 2.9343 no .
H(10B) H(12) 3.1403 no 4_565
H(10C) H(12) 3.5724 no .
H(10C) H(12) 2.4008 no 4_565
H(12) H(13) 2.3337 no .
H(15) H(15) 2.4396 no 4_565
Cl(1) H(15) 3.1290 no 1_554
Cl(1) H(15) 3.1290 no 4_564
F(1) H(12) 2.9877 no 8_465
F(2) H(10A) 3.0460 no 7_666
F(2) H(10B) 3.2646 no 5_455
F(2) H(10B) 3.0697 no 6_656
F(2) H(10B) 2.8311 no 7_666
F(2) H(10B) 3.0413 no 8_465
F(2) H(10C) 3.5836 no 5_455
F(2) H(10C) 2.8101 no 6_656
F(2) H(12) 2.9247 no 8_465
F(4) H(9A) 3.4413 no 3_666
F(4) H(13) 3.1312 no 1_556
F(4) H(15) 3.3684 no .
F(5) H(9B) 3.5122 no 6_656
F(5) H(12) 3.1990 no 7_666
F(5) H(13) 2.6892 no 7_666
O(2) H(10A) 2.7382 no 7_666
O(2) H(10C) 2.6314 no 6_656
O(2) H(12) 3.2332 no 7_666
O(3) H(15) 3.0320 no .
O(4) H(9B) 2.5856 no 6_656
O(4) H(12) 2.8275 no 7_666
N(1) H(10A) 3.0437 no .
N(1) H(10C) 3.2048 no 4_565
N(1) H(12) 3.2919 no .
N(1) H(15) 3.2625 no .
C(1) H(10C) 3.5512 no 6_656
C(2) H(12) 3.3837 no 8_465
C(3) H(9B) 3.5387 no 6_656
C(5) H(10A) 3.1252 no .
C(5) H(10C) 3.3330 no 4_565
C(5) H(12) 3.3328 no .
C(8) H(13) 3.4532 no 4_565
C(10) H(10B) 3.2928 no 2_756
C(10) H(10B) 3.2928 no 3_766
C(12) H(9B) 3.5033 no 4_565
C(13) H(9B) 3.3462 no 4_565
C(16) H(15) 3.3185 no 3_666
H(9A) F(4) 3.4413 no 3_666
H(9B) F(5) 3.5122 no 6_646
H(9B) O(4) 2.5856 no 6_646
H(9B) C(3) 3.5387 no 6_646
H(9B) C(12) 3.5033 no 4_565
H(9B) C(13) 3.3462 no 4_565
H(9B) H(12) 3.3475 no 4_565
H(9B) H(13) 3.0729 no 4_565
H(9C) H(13) 3.3990 no 3_665
H(10A) F(2) 3.0460 no 7_666
H(10A) O(2) 2.7382 no 7_666
H(10A) N(1) 3.0437 no .
H(10A) C(5) 3.1252 no .
H(10B) F(2) 3.2646 no 5_545
H(10B) F(2) 3.0697 no 6_646
H(10B) F(2) 2.8311 no 7_666
H(10B) F(2) 3.0413 no 8_565
H(10B) C(10) 3.2928 no 2_756
H(10B) H(10B) 2.3214 no 2_756
H(10B) H(10B) 2.3419 no 3_766
H(10B) H(10C) 3.5869 no 3_766
H(10C) F(2) 3.5836 no 5_545
H(10C) F(2) 2.8101 no 6_646
H(10C) O(2) 2.6314 no 6_646
H(10C) N(1) 3.2048 no 4_565
H(10C) C(1) 3.5512 no 6_646
H(10C) C(5) 3.3330 no 4_565
H(10C) H(10B) 3.5869 no 3_766
H(12) F(1) 2.9877 no 8_565
H(12) F(2) 2.9247 no 8_565
H(12) F(5) 3.1990 no 7_666
H(12) O(2) 3.2332 no 7_666
H(12) O(4) 2.8275 no 7_666
H(12) N(1) 3.2919 no .
H(12) C(2) 3.3837 no 8_565
H(12) C(5) 3.3328 no .
H(12) H(9B) 3.3475 no 4_565
H(13) F(4) 3.1312 no 1_554
H(13) F(5) 2.6892 no 7_666
H(13) C(8) 3.4532 no 4_565
H(13) H(9B) 3.0729 no 4_565
H(13) H(9C) 3.3990 no 3_665
H(15) Cl(1) 3.1290 no 1_556
H(15) F(4) 3.3684 no .
H(15) O(3) 3.0320 no .
H(15) N(1) 3.2625 no .
H(15) C(16) 3.3185 no 3_666

loop_
_platon_squeeze_void_nr
_platon_squeeze_void_average_x
_platon_squeeze_void_average_y
_platon_squeeze_void_average_z
_platon_squeeze_void_volume
_platon_squeeze_void_count_electrons
_platon_squeeze_void_content
1 0.000 0.259 0.000 7 1 ' '
2 0.000 0.501 0.000 309 33 ' '
3 0.000 0.746 0.000 6 1 ' '
4 0.500 0.000 0.000 310 33 ' '
5 0.500 0.246 0.000 6 1 ' '
6 0.500 0.754 0.000 6 0 ' '
